data_7019670
loop_
_publ_author_name
'Gobeze, Worku A.'
'Milway, Victoria A.'
'Moubaraki, Boujemaa'
'Murray, Keith S.'
'Brooker, Sally'

_publ_section_title
;
 Solvent control: dinuclear versus tetranuclear complexes of a
 bis-tetradentate pyrimidine-based ligand.
;
_journal_issue 32
_journal_name_full 'Dalton transactions (Cambridge, England : 2003)'
_journal_page_first 9708
_journal_page_last 9721
_journal_paper_doi 10.1039/c2dt12449a
_journal_volume 41
_journal_year 2012
_chemical_formula_sum 'C42.2 H46.9 B4 F16 N8.3 O0.4 Zn2'
_chemical_formula_weight 1154.76
_chemical_name_systematic
;
?
;
_space_group_IT_number 2
_symmetry_cell_setting triclinic
_symmetry_space_group_name_Hall '-P 1'
_symmetry_space_group_name_H-M 'P -1'
_atom_sites_solution_hydrogens geom
_atom_sites_solution_primary direct
_atom_sites_solution_secondary difmap
_audit_creation_method SHELXL-97
_cell_angle_alpha 64.89(2)
_cell_angle_beta 78.41(2)
_cell_angle_gamma 89.91(2)
_cell_formula_units_Z 2
_cell_length_a 8.889(4)
_cell_length_b 17.062(8)
_cell_length_c 18.513(8)
_cell_measurement_reflns_used 3449
_cell_measurement_temperature 89(2)
_cell_measurement_theta_max 22.18
_cell_measurement_theta_min 2.26
_cell_volume 2479(2)
_computing_structure_refinement 'SHELXL-97 (Sheldrick, 1997)'
_computing_structure_solution 'SHELXS-97 (Sheldrick, 1990)'
_diffrn_ambient_temperature 89(2)
_diffrn_measured_fraction_theta_full 0.927
_diffrn_measured_fraction_theta_max 0.927
_diffrn_measurement_device_type 'Bruker Kappa Apex II area detector'
_diffrn_radiation_monochromator graphite
_diffrn_radiation_source 'fine-focus sealed tube'
_diffrn_radiation_type MoK\a
_diffrn_radiation_wavelength 0.71073
_diffrn_reflns_av_R_equivalents 0.0790
_diffrn_reflns_av_sigmaI/netI 0.0994
_diffrn_reflns_limit_h_max 10
_diffrn_reflns_limit_h_min -11
_diffrn_reflns_limit_k_max 21
_diffrn_reflns_limit_k_min -21
_diffrn_reflns_limit_l_max 22
_diffrn_reflns_limit_l_min -22
_diffrn_reflns_number 27717
_diffrn_reflns_theta_full 26.59
_diffrn_reflns_theta_max 26.59
_diffrn_reflns_theta_min 2.18
_exptl_absorpt_coefficient_mu 1.070
_exptl_absorpt_correction_T_max 0.9193
_exptl_absorpt_correction_T_min 0.6743
_exptl_absorpt_correction_type multi-scan
_exptl_absorpt_process_details 'SCALE (Bruker AXS Inc.)'
_exptl_crystal_colour yellow
_exptl_crystal_density_diffrn 1.547
_exptl_crystal_density_method 'not measured'
_exptl_crystal_description block
_exptl_crystal_F_000 1171
_exptl_crystal_size_max 0.40
_exptl_crystal_size_mid 0.16
_exptl_crystal_size_min 0.08
_refine_diff_density_max 1.147
_refine_diff_density_min -0.615
_refine_diff_density_rms 0.097
_refine_ls_extinction_method none
_refine_ls_goodness_of_fit_ref 1.018
_refine_ls_hydrogen_treatment mixed
_refine_ls_matrix_type full
_refine_ls_number_parameters 754
_refine_ls_number_reflns 9621
_refine_ls_number_restraints 45
_refine_ls_restrained_S_all 1.021
_refine_ls_R_factor_all 0.1051
_refine_ls_R_factor_gt 0.0567
_refine_ls_shift/su_max 0.048
_refine_ls_shift/su_mean 0.002
_refine_ls_structure_factor_coef Fsqd
_refine_ls_weighting_details 'calc w=1/[\s^2^(Fo^2^)+(0.0866P)^2^+0.0000P] where P=(Fo^2^+2Fc^2^)/3'
_refine_ls_weighting_scheme calc
_refine_ls_wR_factor_gt 0.1445
_refine_ls_wR_factor_ref 0.1717
_reflns_number_gt 5969
_reflns_number_total 9621
_reflns_threshold_expression >2sigma(I)
_cod_data_source_file c2dt12449a.txt
_cod_data_source_block wag586
_cod_depositor_comments
;
The following automatic conversions were performed:

'_symmetry_cell_setting' value 'Triclinic' changed to 'triclinic'
according to /home/saulius/struct/CIF-dictionaries/cif_core.dic
dictionary named 'cif_core.dic' version 2.4.1 from 2010-06-29.

Automatic conversion script
Id: cif_fix_values 1891 2012-01-12 08:04:46Z andrius 
;
_cod_original_cell_volume 2479.7(19)
_cod_original_sg_symbol_H-M P-1
_cod_original_formula_sum 'C42.20 H46.90 B4 F16 N8.30 O0.40 Zn2'
_cod_database_code 7019670

loop_
_symmetry_equiv_pos_as_xyz
'x, y, z'
'-x, -y, -z'

loop_
_atom_site_label
_atom_site_type_symbol
_atom_site_fract_x
_atom_site_fract_y
_atom_site_fract_z
_atom_site_U_iso_or_equiv
_atom_site_adp_type
_atom_site_occupancy
_atom_site_symmetry_multiplicity
_atom_site_calc_flag
_atom_site_refinement_flags
_atom_site_disorder_assembly
_atom_site_disorder_group
Zn1 Zn 0.53561(6) 0.20675(4) 0.24114(3) 0.02794(17) Uani 1 1 d . . .
Zn2 Zn 0.74560(6) -0.20072(4) 0.36400(3) 0.02614(17) Uani 1 1 d . . .
C1 C 0.7376(6) 0.0964(3) 0.3516(3) 0.0296(11) Uani 1 1 d . . .
C2 C 0.8172(6) 0.0333(3) 0.3974(3) 0.0321(12) Uani 1 1 d . . .
H2 H 0.8703 0.0421 0.4334 0.038 Uiso 1 1 calc R . .
C3 C 0.8189(5) -0.0437(3) 0.3902(3) 0.0263(11) Uani 1 1 d . . .
C4 C 0.6718(5) 0.0091(3) 0.2944(3) 0.0233(10) Uani 1 1 d . . .
N11 N 0.6600(4) 0.0854(2) 0.3000(2) 0.0253(9) Uani 1 1 d . . .
N15 N 0.7462(4) -0.0563(2) 0.3386(2) 0.0216(8) Uani 1 1 d . . .
C5 C 0.6041(5) 0.0010(3) 0.2300(3) 0.0217(10) Uani 1 1 d . . .
C6 C 0.7007(6) 0.0122(3) 0.1579(3) 0.0331(12) Uani 1 1 d . . .
H6 H 0.8090 0.0224 0.1505 0.040 Uiso 1 1 calc R . .
C7 C 0.6401(6) 0.0085(4) 0.0954(3) 0.0373(13) Uani 1 1 d . . .
H7 H 0.7062 0.0164 0.0452 0.045 Uiso 1 1 calc R . .
C8 C 0.4816(6) -0.0069(3) 0.1077(3) 0.0342(12) Uani 1 1 d . . .
H8 H 0.4394 -0.0096 0.0654 0.041 Uiso 1 1 calc R . .
C9 C 0.3857(6) -0.0182(3) 0.1795(3) 0.0294(11) Uani 1 1 d . . .
H9 H 0.2774 -0.0286 0.1869 0.035 Uiso 1 1 calc R . .
C10 C 0.4455(5) -0.0146(3) 0.2416(3) 0.0257(10) Uani 1 1 d . . .
H10 H 0.3789 -0.0228 0.2918 0.031 Uiso 1 1 calc R . .
C11 C 0.7322(6) 0.1828(3) 0.3546(3) 0.0335(12) Uani 1 1 d . . .
H11A H 0.6451 0.1793 0.3990 0.040 Uiso 1 1 calc R . .
H11B H 0.8286 0.1967 0.3676 0.040 Uiso 1 1 calc R . .
N12 N 0.7137(5) 0.2536(3) 0.2760(2) 0.0284(9) Uani 1 1 d . . .
C12 C 0.8560(6) 0.2679(4) 0.2103(3) 0.0393(13) Uani 1 1 d . . .
H12A H 0.8799 0.2111 0.2105 0.047 Uiso 1 1 calc R . .
H12B H 0.9438 0.2902 0.2240 0.047 Uiso 1 1 calc R . .
C13 C 0.8429(6) 0.3305(4) 0.1248(3) 0.0415(14) Uani 1 1 d . . .
H13A H 0.9487 0.3521 0.0911 0.050 Uiso 1 1 calc R . .
H13B H 0.7928 0.3810 0.1283 0.050 Uiso 1 1 calc R . .
C14 C 0.7548(6) 0.2967(3) 0.0792(3) 0.0354(12) Uani 1 1 d . . .
C15 C 0.8012(7) 0.3271(4) -0.0045(3) 0.0441(14) Uani 1 1 d . . .
H15 H 0.8875 0.3692 -0.0337 0.053 Uiso 1 1 calc R . .
C16 C 0.7234(7) 0.2969(4) -0.0459(3) 0.0509(16) Uani 1 1 d . . .
H16 H 0.7555 0.3172 -0.1035 0.061 Uiso 1 1 calc R . .
C17 C 0.5966(7) 0.2360(4) -0.0019(3) 0.0474(15) Uani 1 1 d . . .
H17 H 0.5399 0.2139 -0.0288 0.057 Uiso 1 1 calc R . .
C18 C 0.5552(7) 0.2085(4) 0.0809(3) 0.0414(14) Uani 1 1 d . . .
H18 H 0.4690 0.1665 0.1109 0.050 Uiso 1 1 calc R . .
N13 N 0.6304(5) 0.2379(3) 0.1220(2) 0.0326(10) Uani 1 1 d . . .
C22 C 0.6960(6) 0.3354(3) 0.2882(3) 0.0392(13) Uani 1 1 d . . .
H22A H 0.7337 0.3865 0.2352 0.047 Uiso 1 1 calc R . .
H22B H 0.7601 0.3355 0.3262 0.047 Uiso 1 1 calc R . .
C23 C 0.5299(7) 0.3428(3) 0.3224(3) 0.0411(14) Uani 1 1 d . . .
H23A H 0.4839 0.2853 0.3663 0.049 Uiso 1 1 calc R . .
H23B H 0.5277 0.3839 0.3475 0.049 Uiso 1 1 calc R . .
C24 C 0.4333(7) 0.3728(3) 0.2605(4) 0.0427(14) Uani 1 1 d . B .
C25 C 0.3531(10) 0.4458(4) 0.2460(5) 0.078(2) Uani 1 1 d . . .
H25 H 0.3392 0.4731 0.2819 0.094 Uiso 1 1 calc R A 1
C26 C 0.292(4) 0.478(2) 0.1729(19) 0.097(12) Uani 0.50 1 d P B 1
H26 H 0.2468 0.5314 0.1563 0.116 Uiso 0.50 1 calc PR B 1
C126 C 0.234(3) 0.465(2) 0.2044(17) 0.063(7) Uani 0.50 1 d P B 2
H126 H 0.189(14) 0.537(9) 0.174(8) 0.075 Uiso 0.50 1 d P C 2
C27 C 0.297(3) 0.4331(17) 0.1284(16) 0.091(8) Uani 0.50 1 d P B 1
H27 H 0.2721 0.4571 0.0761 0.109 Uiso 0.50 1 calc PR B 1
C127 C 0.225(2) 0.4161(12) 0.1599(12) 0.047(4) Uani 0.50 1 d P B 2
H127 H 0.1471 0.4237 0.1295 0.057 Uiso 0.50 1 calc PR B 2
C28 C 0.3403(9) 0.3518(4) 0.1619(5) 0.075(2) Uani 1 1 d . . .
H28 H 0.3093 0.3109 0.1441 0.089 Uiso 1 1 calc R B 1
N14 N 0.4242(5) 0.3259(3) 0.2187(3) 0.0423(12) Uani 1 1 d . B .
C31 C 0.9002(6) -0.1162(3) 0.4407(3) 0.0285(11) Uani 1 1 d . . .
H31A H 0.9973 -0.0918 0.4449 0.034 Uiso 1 1 calc R . .
H31B H 0.8349 -0.1461 0.4967 0.034 Uiso 1 1 calc R . .
N16 N 0.9364(4) -0.1802(3) 0.4078(2) 0.0262(9) Uani 1 1 d . . .
C32 C 1.0672(5) -0.1413(3) 0.3338(3) 0.0286(11) Uani 1 1 d . . .
H32A H 1.1626 -0.1352 0.3516 0.034 Uiso 1 1 calc R . .
H32B H 1.0450 -0.0823 0.2977 0.034 Uiso 1 1 calc R . .
C33 C 1.0949(5) -0.1951(3) 0.2852(3) 0.0331(12) Uani 1 1 d . . .
H33A H 1.2041 -0.1822 0.2552 0.040 Uiso 1 1 calc R . .
H33B H 1.0804 -0.2572 0.3246 0.040 Uiso 1 1 calc R . .
C34 C 0.9970(6) -0.1828(3) 0.2249(3) 0.0324(12) Uani 1 1 d . . .
C35 C 1.0643(7) -0.1700(4) 0.1460(3) 0.0456(14) Uani 1 1 d . . .
H35 H 1.1734 -0.1644 0.1282 0.055 Uiso 1 1 calc R . .
C36 C 0.9701(7) -0.1654(4) 0.0932(3) 0.0495(16) Uani 1 1 d . . .
H36 H 1.0145 -0.1573 0.0390 0.059 Uiso 1 1 calc R . .
C37 C 0.8116(7) -0.1727(4) 0.1194(3) 0.0434(14) Uani 1 1 d . . .
H37 H 0.7450 -0.1703 0.0844 0.052 Uiso 1 1 calc R . .
C38 C 0.7543(6) -0.1834(3) 0.1977(3) 0.0349(12) Uani 1 1 d . . .
H38 H 0.6455 -0.1871 0.2157 0.042 Uiso 1 1 calc R . .
N17 N 0.8414(5) -0.1889(3) 0.2505(2) 0.0310(10) Uani 1 1 d . . .
C42 C 0.9870(6) -0.2573(3) 0.4716(3) 0.0337(12) Uani 1 1 d . . .
H42A H 1.0469 -0.2374 0.5013 0.040 Uiso 1 1 calc R . .
H42B H 1.0560 -0.2873 0.4446 0.040 Uiso 1 1 calc R . .
C43 C 0.8534(6) -0.3211(3) 0.5323(3) 0.0377(13) Uani 1 1 d . . .
H43A H 0.8878 -0.3581 0.5828 0.045 Uiso 1 1 calc R . .
H43B H 0.7698 -0.2885 0.5469 0.045 Uiso 1 1 calc R . .
C44 C 0.7910(6) -0.3783(3) 0.4995(3) 0.0376(13) Uani 1 1 d . . .
C45 C 0.7858(7) -0.4695(4) 0.5390(4) 0.0529(16) Uani 1 1 d . . .
H45 H 0.8214 -0.4971 0.5882 0.063 Uiso 1 1 calc R . .
C46 C 0.7295(8) -0.5180(4) 0.5063(4) 0.0639(19) Uani 1 1 d . . .
H46 H 0.7233 -0.5796 0.5332 0.077 Uiso 1 1 calc R . .
C47 C 0.6821(8) -0.4775(4) 0.4349(5) 0.066(2) Uani 1 1 d . . .
H47 H 0.6439 -0.5104 0.4109 0.080 Uiso 1 1 calc R . .
C48 C 0.6905(7) -0.3875(4) 0.3978(4) 0.0524(16) Uani 1 1 d . . .
H48 H 0.6577 -0.3596 0.3478 0.063 Uiso 1 1 calc R . .
N18 N 0.7423(5) -0.3383(3) 0.4290(3) 0.0348(10) Uani 1 1 d . . .
B1 B 0.3831(8) 0.6694(4) 0.2556(4) 0.0428(16) Uani 1 1 d D . .
F11 F 0.3735(4) 0.6955(2) 0.31872(19) 0.0463(8) Uani 1 1 d D . .
F12 F 0.4270(4) 0.7405(3) 0.1823(2) 0.0650(10) Uani 1 1 d D . .
F13 F 0.4955(4) 0.6102(3) 0.2656(3) 0.0742(12) Uani 1 1 d D . .
F14 F 0.2445(4) 0.6291(2) 0.2627(2) 0.0514(9) Uani 1 1 d D . .
B2 B 0.4396(7) -0.2152(4) 0.4540(3) 0.0303(13) Uani 1 1 d . . .
F21 F 0.3367(3) -0.1528(2) 0.44958(18) 0.0465(8) Uani 1 1 d . . .
F22 F 0.3610(3) -0.2967(2) 0.50284(17) 0.0465(8) Uani 1 1 d . . .
F23 F 0.5601(3) -0.20244(19) 0.48840(16) 0.0352(7) Uani 1 1 d . . .
F24 F 0.5155(3) -0.2068(2) 0.37339(19) 0.0461(8) Uani 1 1 d . . .
B3 B 0.2491(7) 0.1247(4) 0.3554(4) 0.0338(14) Uani 1 1 d . . .
F31 F 0.1848(4) 0.0402(2) 0.40041(19) 0.0489(8) Uani 1 1 d . . .
F32 F 0.1325(4) 0.1812(2) 0.3535(2) 0.0533(9) Uani 1 1 d . . .
F33 F 0.3633(4) 0.1442(2) 0.38873(19) 0.0505(9) Uani 1 1 d . . .
F34 F 0.3266(4) 0.1422(2) 0.27173(19) 0.0515(9) Uani 1 1 d . . .
B4 B 0.1031(19) 0.1390(9) 0.1216(10) 0.041(8) Uani 0.60 1 d PD D 1
F41 F -0.0089(18) 0.1893(10) 0.0840(10) 0.060(4) Uani 0.60 1 d PD D 1
F42 F 0.1887(17) 0.1159(12) 0.0684(9) 0.174(9) Uani 0.60 1 d PD D 1
F43 F 0.1819(10) 0.1925(6) 0.1445(5) 0.067(2) Uani 0.60 1 d PD D 1
F44 F 0.0377(8) 0.0669(6) 0.1888(5) 0.085(3) Uani 0.60 1 d PD D 1
B41 B 0.116(2) 0.1480(14) 0.1118(12) 0.053(14) Uani 0.40 1 d PD E 2
F45 F 0.1094(17) 0.0965(10) 0.1954(7) 0.086(4) Uani 0.40 1 d PD E 2
F46 F -0.023(3) 0.1579(16) 0.0937(19) 0.078(8) Uani 0.40 1 d PD E 2
F47 F 0.172(2) 0.2323(12) 0.0950(11) 0.165(9) Uani 0.40 1 d PD E 2
F48 F 0.2233(13) 0.1253(9) 0.0642(7) 0.037(3) Uani 0.40 1 d PD E 2
O50 O 0.8269(18) 0.5467(9) 0.1683(9) 0.021(4) Uiso 0.20 1 d PD F 1
C50 C 0.929(3) 0.5082(14) 0.2885(14) 0.022(5) Uiso 0.20 1 d PD F 1
H50A H 0.8395 0.4662 0.3232 0.027 Uiso 0.20 1 calc PR F 1
H50B H 0.9681 0.5335 0.3204 0.027 Uiso 0.20 1 calc PR F 1
H50C H 1.0096 0.4787 0.2684 0.027 Uiso 0.20 1 calc PR F 1
C51 C 0.881(2) 0.5786(11) 0.2176(12) 0.007(4) Uiso 0.20 1 d PD F 1
H51A H 0.7986 0.6079 0.2383 0.008 Uiso 0.20 1 calc PR F 1
H51B H 0.9699 0.6223 0.1843 0.008 Uiso 0.20 1 calc PR F 1
C52 C 0.761(3) 0.6088(12) 0.1104(12) 0.017(5) Uiso 0.20 1 d PD F 1
H52A H 0.8323 0.6626 0.0801 0.021 Uiso 0.20 1 calc PR F 1
H52B H 0.6642 0.6230 0.1375 0.021 Uiso 0.20 1 calc PR F 1
C53 C 0.727(3) 0.5750(18) 0.0520(16) 0.036(6) Uiso 0.20 1 d PD F 1
H53A H 0.8084 0.5390 0.0431 0.043 Uiso 0.20 1 calc PR F 1
H53B H 0.7240 0.6240 -0.0002 0.043 Uiso 0.20 1 calc PR F 1
H53C H 0.6275 0.5399 0.0750 0.043 Uiso 0.20 1 calc PR F 1
O60 O 0.803(2) 0.5584(12) 0.1370(13) 0.037(5) Uiso 0.20 1 d PD G 2
C61 C 0.846(3) 0.5911(16) 0.1876(16) 0.035(7) Uiso 0.20 1 d PD G 2
H61A H 0.7508 0.6060 0.2158 0.043 Uiso 0.20 1 calc PR G 2
H61B H 0.9112 0.6463 0.1522 0.043 Uiso 0.20 1 calc PR G 2
C62 C 0.703(4) 0.6045(19) 0.090(2) 0.055(9) Uiso 0.20 1 d PD G 2
H62A H 0.7580 0.6596 0.0458 0.066 Uiso 0.20 1 calc PR G 2
H62B H 0.6173 0.6190 0.1239 0.066 Uiso 0.20 1 calc PR G 2
C63 C 0.639(3) 0.5546(18) 0.0528(16) 0.036(6) Uiso 0.20 1 d PD G 2
H63A H 0.7225 0.5301 0.0282 0.043 Uiso 0.20 1 calc PR G 2
H63B H 0.5875 0.5931 0.0105 0.043 Uiso 0.20 1 calc PR G 2
H63C H 0.5642 0.5075 0.0952 0.043 Uiso 0.20 1 calc PR G 2
N70 N 0.8661(17) 0.5323(9) 0.1066(9) 0.042(4) Uiso 0.30 1 d PD H 3
C70 C 0.786(2) 0.5810(11) 0.0811(12) 0.038(4) Uiso 0.30 1 d PD H 3
C71 C 0.675(2) 0.6439(14) 0.0708(15) 0.061(6) Uiso 0.30 1 d PD H 3
H71A H 0.5867 0.6253 0.0553 0.073 Uiso 0.30 1 calc PR H 3
H71B H 0.7222 0.7006 0.0277 0.073 Uiso 0.30 1 calc PR H 3
H71C H 0.6388 0.6487 0.1222 0.073 Uiso 0.30 1 calc PR H 3
C60 C 0.927(4) 0.538(2) 0.250(2) 0.055(9) Uiso 0.20 1 d PD G 2
H60A H 0.8675 0.4815 0.2836 0.066 Uiso 0.20 1 calc PR G 2
H60B H 0.9386 0.5674 0.2840 0.066 Uiso 0.20 1 calc PR G 2
H60C H 1.0286 0.5300 0.2232 0.066 Uiso 0.20 1 calc PR G 2

loop_
_atom_site_aniso_label
_atom_site_aniso_U_11
_atom_site_aniso_U_22
_atom_site_aniso_U_33
_atom_site_aniso_U_23
_atom_site_aniso_U_13
_atom_site_aniso_U_12
Zn1 0.0282(3) 0.0317(3) 0.0247(3) -0.0128(3) -0.0062(2) -0.0036(2)
Zn2 0.0209(3) 0.0327(3) 0.0248(3) -0.0106(3) -0.0090(2) -0.0016(2)
C1 0.035(3) 0.031(3) 0.026(3) -0.016(2) -0.007(2) -0.002(2)
C2 0.031(3) 0.044(3) 0.032(3) -0.021(3) -0.017(2) 0.001(2)
C3 0.021(2) 0.036(3) 0.021(2) -0.011(2) -0.006(2) -0.003(2)
C4 0.021(2) 0.033(3) 0.019(2) -0.013(2) -0.006(2) -0.001(2)
N11 0.026(2) 0.034(2) 0.025(2) -0.0186(19) -0.0114(18) 0.0002(18)
N15 0.021(2) 0.029(2) 0.019(2) -0.0116(17) -0.0098(16) 0.0014(16)
C5 0.022(2) 0.025(2) 0.023(2) -0.012(2) -0.011(2) 0.0002(19)
C6 0.021(3) 0.055(3) 0.032(3) -0.026(3) -0.010(2) 0.004(2)
C7 0.037(3) 0.054(4) 0.029(3) -0.023(3) -0.012(2) 0.009(3)
C8 0.042(3) 0.043(3) 0.029(3) -0.020(3) -0.022(2) 0.005(2)
C9 0.028(3) 0.034(3) 0.028(3) -0.013(2) -0.013(2) -0.003(2)
C10 0.024(2) 0.029(3) 0.023(2) -0.010(2) -0.006(2) -0.001(2)
C11 0.040(3) 0.033(3) 0.032(3) -0.014(2) -0.017(2) 0.005(2)
N12 0.035(2) 0.032(2) 0.021(2) -0.0144(19) -0.0066(18) -0.0007(18)
C12 0.031(3) 0.052(4) 0.039(3) -0.025(3) -0.001(2) -0.009(3)
C13 0.037(3) 0.050(3) 0.034(3) -0.020(3) 0.004(2) -0.015(3)
C14 0.041(3) 0.036(3) 0.029(3) -0.015(2) -0.003(2) -0.003(2)
C15 0.052(4) 0.043(3) 0.024(3) -0.007(3) 0.004(3) -0.012(3)
C16 0.075(5) 0.054(4) 0.022(3) -0.017(3) -0.004(3) -0.004(3)
C17 0.077(4) 0.042(3) 0.024(3) -0.012(3) -0.017(3) -0.006(3)
C18 0.052(4) 0.039(3) 0.032(3) -0.012(3) -0.013(3) -0.012(3)
N13 0.040(3) 0.034(2) 0.024(2) -0.013(2) -0.0059(19) -0.004(2)
C22 0.053(4) 0.038(3) 0.038(3) -0.026(3) -0.011(3) -0.003(3)
C23 0.058(4) 0.033(3) 0.037(3) -0.023(3) -0.005(3) -0.002(3)
C24 0.056(4) 0.027(3) 0.046(3) -0.015(3) -0.016(3) 0.003(3)
C25 0.118(7) 0.047(4) 0.095(6) -0.041(4) -0.054(6) 0.036(4)
C26 0.15(3) 0.057(19) 0.11(3) -0.046(19) -0.07(2) 0.08(2)
C126 0.079(15) 0.043(10) 0.065(15) -0.021(10) -0.020(11) 0.007(10)
C27 0.11(2) 0.079(17) 0.09(2) -0.020(15) -0.070(16) 0.034(16)
C127 0.046(10) 0.032(8) 0.063(12) -0.018(8) -0.015(8) 0.004(7)
C28 0.106(6) 0.039(4) 0.105(6) -0.033(4) -0.075(5) 0.021(4)
N14 0.054(3) 0.031(3) 0.047(3) -0.017(2) -0.022(2) 0.005(2)
C31 0.031(3) 0.035(3) 0.024(3) -0.012(2) -0.016(2) 0.001(2)
N16 0.021(2) 0.032(2) 0.024(2) -0.0081(19) -0.0098(17) -0.0018(17)
C32 0.017(2) 0.037(3) 0.031(3) -0.013(2) -0.006(2) -0.003(2)
C33 0.023(3) 0.039(3) 0.032(3) -0.012(2) -0.004(2) 0.000(2)
C34 0.033(3) 0.032(3) 0.033(3) -0.016(2) -0.005(2) 0.003(2)
C35 0.044(3) 0.053(4) 0.041(3) -0.026(3) -0.001(3) 0.002(3)
C36 0.063(4) 0.059(4) 0.027(3) -0.020(3) -0.009(3) 0.006(3)
C37 0.054(4) 0.049(4) 0.036(3) -0.022(3) -0.020(3) 0.006(3)
C38 0.034(3) 0.044(3) 0.034(3) -0.023(3) -0.009(2) 0.001(2)
N17 0.030(2) 0.035(2) 0.031(2) -0.016(2) -0.0084(19) 0.0013(19)
C42 0.028(3) 0.036(3) 0.036(3) -0.009(2) -0.021(2) 0.003(2)
C43 0.036(3) 0.039(3) 0.031(3) -0.004(3) -0.017(2) 0.006(2)
C44 0.022(3) 0.038(3) 0.038(3) -0.002(3) -0.006(2) -0.003(2)
C45 0.045(4) 0.042(4) 0.056(4) -0.003(3) -0.021(3) -0.003(3)
C46 0.068(5) 0.031(3) 0.082(5) -0.007(4) -0.032(4) -0.002(3)
C47 0.073(5) 0.038(4) 0.098(6) -0.023(4) -0.051(4) -0.002(3)
C48 0.063(4) 0.038(3) 0.062(4) -0.017(3) -0.037(3) 0.003(3)
N18 0.030(2) 0.031(2) 0.040(3) -0.008(2) -0.016(2) -0.0027(19)
B1 0.044(4) 0.047(4) 0.054(4) -0.031(4) -0.026(3) 0.009(3)
F11 0.053(2) 0.056(2) 0.050(2) -0.0334(17) -0.0294(17) 0.0097(16)
F12 0.067(3) 0.080(3) 0.045(2) -0.022(2) -0.0188(19) -0.014(2)
F13 0.064(2) 0.096(3) 0.115(3) -0.080(3) -0.055(2) 0.042(2)
F14 0.0469(19) 0.055(2) 0.068(2) -0.0336(19) -0.0302(18) 0.0004(16)
B2 0.030(3) 0.040(4) 0.023(3) -0.014(3) -0.009(2) 0.000(3)
F21 0.0423(18) 0.067(2) 0.0419(19) -0.0310(17) -0.0174(15) 0.0208(16)
F22 0.0460(19) 0.048(2) 0.0335(17) -0.0087(15) -0.0046(15) -0.0184(15)
F23 0.0282(15) 0.0500(19) 0.0283(15) -0.0157(14) -0.0110(13) -0.0068(13)
F24 0.0402(18) 0.053(2) 0.0451(19) -0.0218(16) -0.0076(15) 0.0019(15)
B3 0.024(3) 0.045(4) 0.032(3) -0.017(3) -0.003(3) -0.002(3)
F31 0.0447(19) 0.051(2) 0.0400(18) -0.0117(16) -0.0052(15) -0.0158(16)
F32 0.0417(19) 0.071(2) 0.056(2) -0.0382(19) -0.0058(16) 0.0151(17)
F33 0.048(2) 0.068(2) 0.047(2) -0.0332(18) -0.0160(16) -0.0048(17)
F34 0.053(2) 0.053(2) 0.047(2) -0.0261(17) -0.0005(16) -0.0010(16)
B4 0.031(11) 0.058(13) 0.040(12) -0.032(10) 0.006(9) 0.008(9)
F41 0.056(6) 0.093(9) 0.060(5) -0.049(6) -0.039(4) 0.037(5)
F42 0.198(15) 0.33(2) 0.113(11) -0.165(13) -0.124(10) 0.214(14)
F43 0.065(5) 0.088(6) 0.055(5) -0.032(5) -0.027(4) -0.017(4)
F44 0.044(4) 0.077(6) 0.083(6) 0.021(4) -0.031(4) -0.033(4)
B41 0.05(2) 0.07(2) 0.031(17) -0.009(15) -0.031(15) -0.017(17)
F45 0.101(11) 0.115(13) 0.033(6) -0.026(7) -0.006(7) 0.044(9)
F46 0.054(9) 0.122(19) 0.129(18) -0.105(17) -0.060(11) 0.052(11)
F47 0.106(13) 0.24(2) 0.129(16) -0.073(16) -0.001(13) -0.105(15)
F48 0.018(4) 0.067(7) 0.016(5) -0.009(5) -0.001(4) 0.006(5)

loop_
_atom_type_symbol
_atom_type_description
_atom_type_scat_dispersion_real
_atom_type_scat_dispersion_imag
_atom_type_scat_source
C C 0.0033 0.0016 'International Tables Vol C Tables 4.2.6.8 and 6.1.1.4'
H H 0.0000 0.0000 'International Tables Vol C Tables 4.2.6.8 and 6.1.1.4'
B B 0.0013 0.0007 'International Tables Vol C Tables 4.2.6.8 and 6.1.1.4'
N N 0.0061 0.0033 'International Tables Vol C Tables 4.2.6.8 and 6.1.1.4'
F F 0.0171 0.0103 'International Tables Vol C Tables 4.2.6.8 and 6.1.1.4'
Zn Zn 0.2839 1.4301 'International Tables Vol C Tables 4.2.6.8 and 6.1.1.4'
O O 0.0106 0.0060 'International Tables Vol C Tables 4.2.6.8 and 6.1.1.4'

loop_
_geom_angle_atom_site_label_1
_geom_angle_atom_site_label_2
_geom_angle_atom_site_label_3
_geom_angle
_geom_angle_publ_flag
F34 Zn1 N13 108.98(15) y
F34 Zn1 N12 149.31(14) y
N13 Zn1 N12 101.59(16) y
F34 Zn1 N14 88.87(16) y
N13 Zn1 N14 96.04(17) y
N12 Zn1 N14 90.66(16) y
F34 Zn1 N11 95.48(14) y
N13 Zn1 N11 98.60(15) y
N12 Zn1 N11 76.95(14) y
N14 Zn1 N11 162.43(15) y
F24 Zn2 N17 106.03(15) y
F24 Zn2 N16 149.08(14) y
N17 Zn2 N16 103.63(16) y
F24 Zn2 N18 92.69(15) y
N17 Zn2 N18 98.18(17) y
N16 Zn2 N18 91.59(15) y
F24 Zn2 N15 89.50(13) y
N17 Zn2 N15 100.20(15) y
N16 Zn2 N15 76.76(14) y
N18 Zn2 N15 160.12(15) y
N11 C1 C2 122.0(4) ?
N11 C1 C11 116.3(4) ?
C2 C1 C11 121.7(4) ?
C1 C2 C3 118.3(4) ?
C1 C2 H2 120.8 ?
C3 C2 H2 120.8 ?
N15 C3 C2 121.3(4) ?
N15 C3 C31 118.0(4) ?
C2 C3 C31 120.7(4) ?
N15 C4 N11 125.0(4) ?
N15 C4 C5 118.6(4) ?
N11 C4 C5 116.3(4) ?
C4 N11 C1 116.0(4) ?
C4 N11 Zn1 134.8(3) ?
C1 N11 Zn1 109.2(3) ?
C4 N15 C3 117.2(4) ?
C4 N15 Zn2 133.3(3) ?
C3 N15 Zn2 108.5(3) ?
C6 C5 C10 120.4(4) ?
C6 C5 C4 118.7(4) ?
C10 C5 C4 120.8(4) ?
C5 C6 C7 120.0(4) ?
C5 C6 H6 120.0 ?
C7 C6 H6 120.0 ?
C8 C7 C6 119.1(5) ?
C8 C7 H7 120.5 ?
C6 C7 H7 120.5 ?
C9 C8 C7 120.9(4) ?
C9 C8 H8 119.5 ?
C7 C8 H8 119.5 ?
C8 C9 C10 120.2(4) ?
C8 C9 H9 119.9 ?
C10 C9 H9 119.9 ?
C9 C10 C5 119.5(4) ?
C9 C10 H10 120.3 ?
C5 C10 H10 120.3 ?
N12 C11 C1 112.1(4) ?
N12 C11 H11A 109.2 ?
C1 C11 H11A 109.2 ?
N12 C11 H11B 109.2 ?
C1 C11 H11B 109.2 ?
H11A C11 H11B 107.9 ?
C11 N12 C12 109.7(4) ?
C11 N12 C22 107.5(4) ?
C12 N12 C22 108.8(4) ?
C11 N12 Zn1 106.4(3) ?
C12 N12 Zn1 105.5(3) ?
C22 N12 Zn1 118.7(3) ?
N12 C12 C13 114.6(4) ?
N12 C12 H12A 108.6 ?
C13 C12 H12A 108.6 ?
N12 C12 H12B 108.6 ?
C13 C12 H12B 108.6 ?
H12A C12 H12B 107.6 ?
C12 C13 C14 117.9(4) ?
C12 C13 H13A 107.8 ?
C14 C13 H13A 107.8 ?
C12 C13 H13B 107.8 ?
C14 C13 H13B 107.8 ?
H13A C13 H13B 107.2 ?
N13 C14 C15 120.9(5) ?
N13 C14 C13 119.1(4) ?
C15 C14 C13 120.0(5) ?
C16 C15 C14 120.4(5) ?
C16 C15 H15 119.8 ?
C14 C15 H15 119.8 ?
C15 C16 C17 118.7(5) ?
C15 C16 H16 120.7 ?
C17 C16 H16 120.7 ?
C18 C17 C16 118.5(5) ?
C18 C17 H17 120.8 ?
C16 C17 H17 120.8 ?
N13 C18 C17 123.3(5) ?
N13 C18 H18 118.3 ?
C17 C18 H18 118.3 ?
C18 N13 C14 118.2(4) ?
C18 N13 Zn1 118.7(4) ?
C14 N13 Zn1 122.4(3) ?
N12 C22 C23 111.9(4) ?
N12 C22 H22A 109.2 ?
C23 C22 H22A 109.2 ?
N12 C22 H22B 109.2 ?
C23 C22 H22B 109.2 ?
H22A C22 H22B 107.9 ?
C24 C23 C22 113.9(5) ?
C24 C23 H23A 108.8 ?
C22 C23 H23A 108.8 ?
C24 C23 H23B 108.8 ?
C22 C23 H23B 108.8 ?
H23A C23 H23B 107.7 ?
N14 C24 C25 120.2(6) ?
N14 C24 C23 117.5(5) ?
C25 C24 C23 122.3(5) ?
C24 C25 C126 124.5(15) ?
C24 C25 C26 115.8(13) ?
C126 C25 C26 26.5(15) ?
C24 C25 H25 122.1 ?
C126 C25 H25 108.0 ?
C26 C25 H25 122.1 ?
C27 C26 C25 121(2) ?
C27 C26 H26 119.4 ?
C25 C26 H26 119.4 ?
C27 C26 H126 125(6) ?
C25 C26 H126 110(6) ?
H26 C26 H126 20.9 ?
C25 C126 C127 114(2) ?
C25 C126 H126 125(6) ?
C127 C126 H126 114(6) ?
C26 C27 C28 116(2) ?
C26 C27 H27 122.0 ?
C28 C27 H27 122.0 ?
C126 C127 C28 118(2) ?
C126 C127 H127 120.8 ?
C28 C127 H127 120.8 ?
N14 C28 C27 123.4(13) ?
N14 C28 C127 120.6(10) ?
C27 C28 C127 29.5(11) ?
N14 C28 H28 118.3 ?
C27 C28 H28 118.3 ?
C127 C28 H28 112.4 ?
C28 N14 C24 119.0(5) ?
C28 N14 Zn1 117.9(4) ?
C24 N14 Zn1 123.1(4) ?
N16 C31 C3 113.5(4) ?
N16 C31 H31A 108.9 ?
C3 C31 H31A 108.9 ?
N16 C31 H31B 108.9 ?
C3 C31 H31B 108.9 ?
H31A C31 H31B 107.7 ?
C31 N16 C42 107.9(4) ?
C31 N16 C32 108.9(4) ?
C42 N16 C32 108.8(4) ?
C31 N16 Zn2 108.0(3) ?
C42 N16 Zn2 117.6(3) ?
C32 N16 Zn2 105.5(3) ?
N16 C32 C33 113.4(4) ?
N16 C32 H32A 108.9 ?
C33 C32 H32A 108.9 ?
N16 C32 H32B 108.9 ?
C33 C32 H32B 108.9 ?
H32A C32 H32B 107.7 ?
C34 C33 C32 117.6(4) ?
C34 C33 H33A 107.9 ?
C32 C33 H33A 107.9 ?
C34 C33 H33B 107.9 ?
C32 C33 H33B 107.9 ?
H33A C33 H33B 107.2 ?
N17 C34 C35 121.0(5) ?
N17 C34 C33 118.6(4) ?
C35 C34 C33 120.2(5) ?
C34 C35 C36 119.0(5) ?
C34 C35 H35 120.5 ?
C36 C35 H35 120.5 ?
C37 C36 C35 120.0(5) ?
C37 C36 H36 120.0 ?
C35 C36 H36 120.0 ?
C38 C37 C36 117.4(5) ?
C38 C37 H37 121.3 ?
C36 C37 H37 121.3 ?
N17 C38 C37 124.3(5) ?
N17 C38 H38 117.9 ?
C37 C38 H38 117.9 ?
C38 N17 C34 118.3(4) ?
C38 N17 Zn2 121.2(3) ?
C34 N17 Zn2 120.5(3) ?
N16 C42 C43 112.8(4) ?
N16 C42 H42A 109.0 ?
C43 C42 H42A 109.0 ?
N16 C42 H42B 109.0 ?
C43 C42 H42B 109.0 ?
H42A C42 H42B 107.8 ?
C44 C43 C42 112.6(4) ?
C44 C43 H43A 109.1 ?
C42 C43 H43A 109.1 ?
C44 C43 H43B 109.1 ?
C42 C43 H43B 109.1 ?
H43A C43 H43B 107.8 ?
N18 C44 C45 120.7(5) ?
N18 C44 C43 117.2(4) ?
C45 C44 C43 122.1(5) ?
C46 C45 C44 119.6(6) ?
C46 C45 H45 120.2 ?
C44 C45 H45 120.2 ?
C45 C46 C47 119.5(6) ?
C45 C46 H46 120.3 ?
C47 C46 H46 120.3 ?
C46 C47 C48 119.0(6) ?
C46 C47 H47 120.5 ?
C48 C47 H47 120.5 ?
N18 C48 C47 123.0(6) ?
N18 C48 H48 118.5 ?
C47 C48 H48 118.5 ?
C48 N18 C44 118.2(5) ?
C48 N18 Zn2 118.0(4) ?
C44 N18 Zn2 123.8(3) ?
F12 B1 F14 111.6(5) ?
F12 B1 F13 110.5(6) ?
F14 B1 F13 109.5(5) ?
F12 B1 F11 108.9(5) ?
F14 B1 F11 109.9(5) ?
F13 B1 F11 106.3(5) ?
F22 B2 F21 108.6(4) ?
F22 B2 F23 109.9(4) ?
F21 B2 F23 109.5(4) ?
F22 B2 F24 111.9(4) ?
F21 B2 F24 112.0(4) ?
F23 B2 F24 104.9(4) ?
B2 F24 Zn2 108.7(3) ?
F31 B3 F33 111.7(5) ?
F31 B3 F32 109.0(4) ?
F33 B3 F32 109.0(5) ?
F31 B3 F34 112.5(5) ?
F33 B3 F34 104.9(4) ?
F32 B3 F34 109.6(4) ?
B3 F34 Zn1 110.6(3) ?
F42 B4 F44 108.9(12) ?
F42 B4 F43 114.8(15) ?
F44 B4 F43 109.1(12) ?
F42 B4 F41 107.7(14) ?
F44 B4 F41 111.5(13) ?
F43 B4 F41 104.9(10) ?
F48 B41 F46 116.6(18) ?
F48 B41 F47 103.6(17) ?
F46 B41 F47 104.0(18) ?
F48 B41 F45 112.0(16) ?
F46 B41 F45 113(2) ?
F47 B41 F45 106.4(15) ?
C52 O50 C51 112.3(15) ?
O50 C51 C50 112.2(15) ?
O50 C51 H51A 109.2 ?
C50 C51 H51A 109.2 ?
O50 C51 H51B 109.2 ?
C50 C51 H51B 109.2 ?
H51A C51 H51B 107.9 ?
O50 C52 C53 109.6(19) ?
O50 C52 H52A 109.8 ?
C53 C52 H52A 109.7 ?
O50 C52 H52B 109.8 ?
C53 C52 H52B 109.8 ?
H52A C52 H52B 108.2 ?
C62 O60 C61 116(2) ?
O60 C61 C60 119(2) ?
O60 C61 H61A 107.5 ?
C60 C61 H61A 107.5 ?
O60 C61 H61B 107.5 ?
C60 C61 H61B 107.5 ?
H61A C61 H61B 107.0 ?
O60 C62 C63 112(2) ?
O60 C62 H62A 109.3 ?
C63 C62 H62A 109.3 ?
O60 C62 H62B 109.3 ?
C63 C62 H62B 109.3 ?
H62A C62 H62B 108.0 ?
C62 C63 H63A 109.5 ?
C62 C63 H63B 109.5 ?
H63A C63 H63B 109.5 ?
C62 C63 H63C 109.5 ?
H63A C63 H63C 109.5 ?
H63B C63 H63C 109.5 ?
N70 C70 C71 164(2) ?
C61 C60 H60A 109.5 ?
C61 C60 H60B 109.5 ?
H60A C60 H60B 109.5 ?
C61 C60 H60C 109.5 ?
H60A C60 H60C 109.5 ?
H60B C60 H60C 109.5 ?

loop_
_geom_bond_atom_site_label_1
_geom_bond_atom_site_label_2
_geom_bond_distance
_geom_bond_publ_flag
Zn1 F34 2.010(3) y
Zn1 N13 2.030(4) y
Zn1 N12 2.101(4) y
Zn1 N14 2.175(4) y
Zn1 N11 2.294(4) y
Zn2 F24 2.016(3) y
Zn2 N17 2.026(4) y
Zn2 N16 2.109(4) y
Zn2 N18 2.133(4) y
Zn2 N15 2.304(4) y
C1 N11 1.357(6) ?
C1 C2 1.357(7) ?
C1 C11 1.499(6) ?
C2 C3 1.374(7) ?
C2 H2 0.9500 ?
C3 N15 1.343(5) ?
C3 C31 1.488(6) ?
C4 N15 1.339(6) ?
C4 N11 1.350(6) ?
C4 C5 1.494(6) ?
C5 C6 1.372(6) ?
C5 C10 1.391(6) ?
C6 C7 1.394(6) ?
C6 H6 0.9500 ?
C7 C8 1.388(7) ?
C7 H7 0.9500 ?
C8 C9 1.363(7) ?
C8 H8 0.9500 ?
C9 C10 1.384(6) ?
C9 H9 0.9500 ?
C10 H10 0.9500 ?
C11 N12 1.486(6) ?
C11 H11A 0.9900 ?
C11 H11B 0.9900 ?
N12 C12 1.506(6) ?
N12 C22 1.509(6) ?
C12 C13 1.516(7) ?
C12 H12A 0.9900 ?
C12 H12B 0.9900 ?
C13 C14 1.529(7) ?
C13 H13A 0.9900 ?
C13 H13B 0.9900 ?
C14 N13 1.354(6) ?
C14 C15 1.380(7) ?
C15 C16 1.371(8) ?
C15 H15 0.9500 ?
C16 C17 1.389(8) ?
C16 H16 0.9500 ?
C17 C18 1.368(7) ?
C17 H17 0.9500 ?
C18 N13 1.344(6) ?
C18 H18 0.9500 ?
C22 C23 1.513(7) ?
C22 H22A 0.9900 ?
C22 H22B 0.9900 ?
C23 C24 1.487(8) ?
C23 H23A 0.9900 ?
C23 H23B 0.9900 ?
C24 N14 1.340(7) ?
C24 C25 1.386(8) ?
C25 C126 1.39(4) ?
C25 C26 1.45(4) ?
C25 H25 0.9500 ?
C26 C27 1.33(4) ?
C26 H26 0.9500 ?
C26 H126 1.37(13) ?
C126 C127 1.41(4) ?
C126 H126 1.21(13) ?
C27 C28 1.35(3) ?
C27 H27 0.9500 ?
C127 C28 1.50(2) ?
C127 H127 0.9500 ?
C28 N14 1.333(7) ?
C28 H28 0.9500 ?
C31 N16 1.468(6) ?
C31 H31A 0.9900 ?
C31 H31B 0.9900 ?
N16 C42 1.490(6) ?
N16 C32 1.503(6) ?
C32 C33 1.525(7) ?
C32 H32A 0.9900 ?
C32 H32B 0.9900 ?
C33 C34 1.495(7) ?
C33 H33A 0.9900 ?
C33 H33B 0.9900 ?
C34 N17 1.358(6) ?
C34 C35 1.386(7) ?
C35 C36 1.388(8) ?
C35 H35 0.9500 ?
C36 C37 1.382(8) ?
C36 H36 0.9500 ?
C37 C38 1.368(7) ?
C37 H37 0.9500 ?
C38 N17 1.337(6) ?
C38 H38 0.9500 ?
C42 C43 1.513(7) ?
C42 H42A 0.9900 ?
C42 H42B 0.9900 ?
C43 C44 1.505(7) ?
C43 H43A 0.9900 ?
C43 H43B 0.9900 ?
C44 N18 1.353(6) ?
C44 C45 1.407(8) ?
C45 C46 1.359(8) ?
C45 H45 0.9500 ?
C46 C47 1.360(9) ?
C46 H46 0.9500 ?
C47 C48 1.386(8) ?
C47 H47 0.9500 ?
C48 N18 1.329(7) ?
C48 H48 0.9500 ?
B1 F12 1.363(7) ?
B1 F14 1.367(7) ?
B1 F13 1.402(7) ?
B1 F11 1.404(7) ?
B2 F22 1.387(6) ?
B2 F21 1.389(6) ?
B2 F23 1.411(6) ?
B2 F24 1.456(6) ?
B3 F31 1.375(7) ?
B3 F33 1.396(6) ?
B3 F32 1.409(7) ?
B3 F34 1.464(7) ?
B4 F42 1.315(14) ?
B4 F44 1.346(16) ?
B4 F43 1.399(13) ?
B4 F41 1.408(15) ?
B41 F48 1.334(18) ?
B41 F46 1.342(17) ?
B41 F47 1.404(16) ?
B41 F45 1.408(18) ?
O50 C52 1.380(17) ?
O50 C51 1.399(17) ?
C50 C51 1.49(2) ?
C50 H50A 0.9800 ?
C50 H50B 0.9800 ?
C50 H50C 0.9800 ?
C51 H51A 0.9900 ?
C51 H51B 0.9900 ?
C52 C53 1.50(2) ?
C52 H52A 0.9900 ?
C52 H52B 0.9900 ?
C53 H53A 0.9800 ?
C53 H53B 0.9800 ?
C53 H53C 0.9800 ?
O60 C62 1.38(2) ?
O60 C61 1.387(18) ?
C61 C60 1.45(2) ?
C61 H61A 0.9900 ?
C61 H61B 0.9900 ?
C62 C63 1.47(2) ?
C62 H62A 0.9900 ?
C62 H62B 0.9900 ?
C63 H63A 0.9800 ?
C63 H63B 0.9800 ?
C63 H63C 0.9800 ?
N70 C70 1.106(9) ?
C70 C71 1.439(9) ?
C71 H71A 0.9800 ?
C71 H71B 0.9800 ?
C71 H71C 0.9800 ?
C60 H60A 0.9800 ?
C60 H60B 0.9800 ?
C60 H60C 0.9800 ?
